data_2004752
loop_
_publ_author_name
'Patnaik, S.'
'Guru Row, T. N.'
'Raghunathan, L.'
'Devi, A.'
'Goswami, J.'
'Shivashankar, S. A.'
'Chandrasekaran, S.'
'Robinson, W. T.'

_publ_section_title
;
 Low-Temperature Structure of Two Copper-Based Precursors for MOCVD:
 Aquabis(<i>tert</i>-butyl acetoacetato)copper(II) and
 Bis(dipivaloylmethanido)copper(II)
;
_journal_issue 4
_journal_name_full 'Acta Crystallographica Section C'
_journal_page_first 891
_journal_page_last 894
_journal_paper_doi 10.1107/S0108270195012157
_journal_volume 52
_journal_year 1996
_chemical_formula_iupac '[Cu (C11 H19 O2)2]'
_chemical_formula_moiety 'Cu(II) (C11 H19 O2)2'
_chemical_formula_sum 'C22 H38 Cu O4'
_chemical_formula_weight 430.06
_chemical_melting_point 465
_chemical_name_systematic
; bis(dipivaloylmethanido)copper(II)
 ?
;
_space_group_IT_number 14
_symmetry_cell_setting monoclinic
_symmetry_space_group_name_Hall '-P 2ybc'
_symmetry_space_group_name_H-M 'P 1 21/c 1'
_audit_creation_method SHELXL
_cell_angle_alpha 90.00
_cell_angle_beta 112.06(3)
_cell_angle_gamma 90.00
_cell_formula_units_Z 2
_cell_length_a 10.175(2)
_cell_length_b 10.939(2)
_cell_length_c 11.469(2)
_cell_measurement_reflns_used 29
_cell_measurement_temperature 130
_cell_measurement_theta_max 25
_cell_measurement_theta_min 5
_cell_volume 1183.1(5)
_computing_cell_refinement XSCANS
_computing_data_collection 'XSCANS (Fait, 1991)'
_computing_data_reduction XSCANS
_computing_molecular_graphics 'PLUTO82 (Motherwell, Sussman & Beebf, 1982), ORTEPII (Johnson 1976)'
_computing_publication_material SHELXS86
_computing_structure_refinement 'SHELXL93 (Sheldrick, 1993)'
_computing_structure_solution 'SHELXS86 (Sheldrick, 1990)'
_diffrn_ambient_temperature 293(2)
_diffrn_measurement_device 'Siemens P4 four circle'
_diffrn_measurement_method '\w scan'
_diffrn_radiation_monochromator graphite
_diffrn_radiation_source 'fine-focus sealed tube'
_diffrn_radiation_type MoK\a
_diffrn_radiation_wavelength 0.71073
_diffrn_reflns_av_R_equivalents 0.0724
_diffrn_reflns_av_sigmaI/netI 0.0677
_diffrn_reflns_limit_h_max 0
_diffrn_reflns_limit_h_min -11
_diffrn_reflns_limit_k_max 13
_diffrn_reflns_limit_k_min 0
_diffrn_reflns_limit_l_max 13
_diffrn_reflns_limit_l_min -12
_diffrn_reflns_number 2167
_diffrn_reflns_theta_max 25.03
_diffrn_reflns_theta_min 2.16
_diffrn_standards_decay_% 0
_diffrn_standards_interval_count 97
_diffrn_standards_number 3
_exptl_absorpt_coefficient_mu 0.945
_exptl_absorpt_correction_T_max 0.981
_exptl_absorpt_correction_T_min 0.710
_exptl_absorpt_correction_type emperical
_exptl_crystal_colour 'Deep Violet'
_exptl_crystal_density_diffrn 1.213
_exptl_crystal_density_meas 1.205
_exptl_crystal_density_method flotation
_exptl_crystal_description Plate
_exptl_crystal_F_000 462
_exptl_crystal_size_max 0.84
_exptl_crystal_size_mid 0.42
_exptl_crystal_size_min 0.10
_refine_diff_density_max 0.397
_refine_diff_density_min -0.345
_refine_ls_extinction_method none
_refine_ls_goodness_of_fit_all 0.811
_refine_ls_goodness_of_fit_obs 0.787
_refine_ls_hydrogen_treatment refall
_refine_ls_matrix_type full
_refine_ls_number_parameters 200
_refine_ls_number_reflns 2045
_refine_ls_number_restraints 0
_refine_ls_restrained_S_all 0.811
_refine_ls_restrained_S_obs 0.787
_refine_ls_R_factor_all 0.0778
_refine_ls_R_factor_obs 0.0462
_refine_ls_shift/esd_max -0.004
_refine_ls_shift/esd_mean 0.000
_refine_ls_structure_factor_coef Fsqd
_refine_ls_weighting_scheme
; calc w = 1/[\s^2^(Fo^2^) + (0.1074P)^2^ + 2.2804P]
 where P = (Fo^2^ + 2Fc^2^)/3
;
_refine_ls_wR_factor_all 0.1455
_refine_ls_wR_factor_obs 0.1182
_reflns_number_observed 1483
_reflns_number_total 2045
_reflns_observed_criterion >2sigma(I)
_cod_data_source_file hu1134.cif
_cod_data_source_block II
_cod_depositor_comments
;
The following automatic conversions were performed:
'_symmetry_cell_setting' value 'Monoclinic' changed to 'monoclinic'
according to '/home/saulius/struct/CIF-dictionaries/cif_core.dic'
dictionary named 'cif_core.dic' version 2.4.1 from 2010-06-29.

Automatic conversion script
Id: cif_fix_enum 1527 2010-12-29 10:47:43Z saulius 

The following automatic conversions were performed:

'_symmetry_cell_setting' value 'Monoclinic' changed to 'monoclinic'
according to /home/saulius/struct/CIF-dictionaries/cif_core.dic
dictionary named 'cif_core.dic' version 2.4.1 from
2010-06-29.

'_geom_bond_publ_flag' value 'YES' changed to 'yes'
according to /home/saulius/struct/CIF-dictionaries/cif_core.dic
dictionary named 'cif_core.dic' version 2.4.1 from 2010-06-29 (14
times).

'_geom_angle_publ_flag' value 'YES' changed to 'yes'
according to /home/saulius/struct/CIF-dictionaries/cif_core.dic
dictionary named 'cif_core.dic' version 2.4.1 from 2010-06-29 (22
times).

'_geom_torsion_publ_flag' value 'YES' changed to 'yes'
according to /home/saulius/struct/CIF-dictionaries/cif_core.dic
dictionary named 'cif_core.dic' version 2.4.1 from 2010-06-29 (6
times).

Automatic conversion script
Id: cif_fix_values 1715 2011-07-08 13:25:40Z adriana 
;
_cod_original_cell_volume 1183.1(4)
_cod_original_sg_symbol_H-M 'P 21/c'
_cod_database_code 2004752

loop_
_symmetry_equiv_pos_as_xyz
'x, y, z'
'-x, y+1/2, -z+1/2'
'-x, -y, -z'
'x, -y-1/2, z-1/2'

loop_
_atom_site_aniso_label
_atom_site_aniso_U_11
_atom_site_aniso_U_22
_atom_site_aniso_U_33
_atom_site_aniso_U_12
_atom_site_aniso_U_13
_atom_site_aniso_U_23
Cu1 0.0221(4) 0.0140(4) 0.0228(4) 0.0031(3) 0.0091(3) 0.0031(3)
O1 0.025(2) 0.0175(15) 0.0245(15) 0.0047(12) 0.0109(13) 0.0034(12)
O2 0.025(2) 0.018(2) 0.040(2) 0.0034(13) 0.0130(14) 0.0092(13)
C1 0.044(3) 0.026(3) 0.028(2) -0.001(2) 0.020(2) 0.000(2)
C2 0.035(3) 0.018(2) 0.039(3) 0.003(2) 0.017(2) 0.008(2)
C3 0.030(3) 0.025(3) 0.033(3) -0.006(2) 0.009(2) 0.002(2)
C4 0.025(2) 0.017(2) 0.023(2) -0.002(2) 0.010(2) 0.006(2)
C5 0.028(2) 0.020(2) 0.012(2) 0.002(2) 0.007(2) -0.001(2)
C6 0.022(2) 0.014(2) 0.023(2) 0.006(2) 0.006(2) 0.005(2)
C7 0.027(2) 0.017(2) 0.018(2) 0.001(2) 0.007(2) 0.001(2)
C8 0.021(2) 0.023(2) 0.033(2) 0.002(2) 0.009(2) 0.004(2)
C9 0.032(3) 0.034(3) 0.059(4) 0.008(2) 0.017(3) 0.007(3)
C10 0.034(3) 0.038(3) 0.073(5) 0.000(3) 0.008(3) -0.005(3)
C11 0.048(4) 0.083(5) 0.049(4) 0.019(4) 0.031(3) 0.019(4)

loop_
_atom_site_label
_atom_site_occupancy
_atom_site_fract_x
_atom_site_fract_y
_atom_site_fract_z
_atom_site_U_iso_or_equiv
_atom_site_thermal_displace_type
_atom_site_calc_flag
_atom_site_refinement_flags
_atom_site_type_symbol
Cu1 1 0.5000 0.0000 0.5000 0.0194(3) Uani d S Cu
O1 1 0.5683(3) 0.1394(3) 0.4424(3) 0.0219(7) Uani d . O
O2 1 0.3196(3) 0.0709(3) 0.4629(3) 0.0274(7) Uani d . O
C1 1 0.6240(6) 0.2778(5) 0.2558(5) 0.0307(11) Uani d . C
C2 1 0.5147(6) 0.4549(4) 0.3194(5) 0.0299(11) Uani d . C
C3 1 0.7270(5) 0.3548(5) 0.4771(5) 0.0301(11) Uani d . C
C4 1 0.5890(4) 0.3329(4) 0.3632(4) 0.0211(9) Uani d . C
C5 1 0.5026(4) 0.2388(4) 0.4010(4) 0.0200(9) Uani d . C
C6 1 0.3632(5) 0.2615(4) 0.3895(4) 0.0208(9) Uani d . C
C7 1 0.2791(4) 0.1773(4) 0.4205(4) 0.0210(9) Uani d . C
C8 1 0.1267(5) 0.2061(4) 0.4057(4) 0.0261(10) Uani d . C
C9 1 0.0762(6) 0.3322(5) 0.3520(6) 0.0418(13) Uani d . C
C10 1 0.0321(6) 0.1097(6) 0.3157(7) 0.052(2) Uani d . C
C11 1 0.1201(7) 0.1922(8) 0.5342(6) 0.056(2) Uani d . C
H1A 1 0.6868(53) 0.3307(47) 0.2302(46) 0.036(14) Uiso d . H
H1B 1 0.6746(50) 0.2077(48) 0.2823(45) 0.030(13) Uiso d . H
H1C 1 0.5316(62) 0.2665(49) 0.1803(55) 0.047(15) Uiso d . H
H2A 1 0.5845(54) 0.5092(42) 0.3052(45) 0.031(13) Uiso d . H
H2B 1 0.4845(59) 0.4903(49) 0.3808(56) 0.047(16) Uiso d . H
H2C 1 0.4236(60) 0.4434(50) 0.2506(52) 0.043(15) Uiso d . H
H3A 1 0.7886(48) 0.4058(44) 0.4554(41) 0.025(12) Uiso d . H
H3B 1 0.7632(50) 0.2868(49) 0.5059(44) 0.026(13) Uiso d . H
H3C 1 0.6960(51) 0.3907(47) 0.5422(48) 0.038(14) Uiso d . H
H6 1 0.3279(53) 0.3340(50) 0.3620(47) 0.038(14) Uiso d . H
H9A 1 0.1397(64) 0.3929(56) 0.4174(58) 0.059(18) Uiso d . H
H9B 1 0.0781(52) 0.3357(47) 0.2674(51) 0.036(14) Uiso d . H
H9C 1 -0.0190(57) 0.3457(46) 0.3491(45) 0.034(13) Uiso d . H
H10A 1 0.0582(66) 0.0293(60) 0.3362(58) 0.056(18) Uiso d . H
H10B 1 0.0391(81) 0.1196(72) 0.2252(81) 0.098(27) Uiso d . H
H10C 1 -0.0674(68) 0.1197(54) 0.3088(55) 0.055(17) Uiso d . H
H11A 1 0.0190(61) 0.1999(52) 0.5256(47) 0.043(15) Uiso d . H
H11B 1 0.1345(68) 0.1011(65) 0.5574(59) 0.067(20) Uiso d . H
H11C 1 0.1840(68) 0.2715(62) 0.5892(61) 0.067(20) Uiso d . H

loop_
_atom_type_symbol
_atom_type_description
_atom_type_scat_dispersion_real
_atom_type_scat_dispersion_imag
_atom_type_scat_source
C C 0.0033 0.0016 'International Tables Vol C Tables 4.2.6.8 and 6.1.1.4'
H H 0.0000 0.0000 'International Tables Vol C Tables 4.2.6.8 and 6.1.1.4'
O O 0.0106 0.0060 'International Tables Vol C Tables 4.2.6.8 and 6.1.1.4'
Cu Cu 0.3201 1.2651 'International Tables Vol C Tables 4.2.6.8 and 6.1.1.4'

loop_
_geom_angle_atom_site_label_1
_geom_angle_atom_site_label_2
_geom_angle_atom_site_label_3
_geom_angle_site_symmetry_1
_geom_angle_site_symmetry_3
_geom_angle
_geom_angle_publ_flag
O2 Cu1 O2 3_656 . 180.0 ?
O2 Cu1 O1 3_656 . 87.49(12) ?
O2 Cu1 O1 3_656 3_656 92.51(12) ?
O1 Cu1 O1 . 3_656 180.0 ?
O2 Cu1 O1 . . 92.51(12) yes
C7 O2 Cu1 . . 127.7(3) yes
C5 O1 Cu1 . . 127.5(3) yes
O1 C5 C6 . . 124.1(4) yes
O1 C5 C4 . . 114.0(4) yes
C6 C5 C4 . . 121.9(4) yes
C7 C6 C5 . . 124.0(4) yes
O2 C7 C6 . . 124.2(4) yes
O2 C7 C8 . . 113.7(4) yes
C6 C7 C8 . . 122.1(4) yes
C5 C4 C1 . . 107.3(3) yes
C5 C4 C2 . . 114.8(4) yes
C1 C4 C2 . . 108.5(4) yes
C5 C4 C3 . . 107.8(3) yes
C1 C4 C3 . . 109.4(4) yes
C2 C4 C3 . . 109.0(4) yes
C11 C8 C9 . . 110.8(5) yes
C11 C8 C7 . . 106.7(4) yes
C9 C8 C7 . . 114.0(4) yes
C11 C8 C10 . . 110.0(5) yes
C9 C8 C10 . . 108.6(4) yes
C7 C8 C10 . . 106.7(4) yes
C7 C6 H6 . . 119.(3) ?
C5 C6 H6 . . 117.(3) ?
C4 C1 H1A . . 113.(3) ?
C4 C1 H1B . . 110.(3) ?
H1A C1 H1B . . 104.(4) ?
C4 C1 H1C . . 108.(3) ?
H1A C1 H1C . . 108.(4) ?
H1B C1 H1C . . 114.(4) ?
C4 C2 H2A . . 106.(3) ?
C4 C2 H2B . . 112.(3) ?
H2A C2 H2B . . 109.(4) ?
C4 C2 H2C . . 111.(3) ?
H2A C2 H2C . . 118.(4) ?
H2B C2 H2C . . 100.(5) ?
C4 C3 H3A . . 111.(3) ?
C4 C3 H3B . . 109.(3) ?
H3A C3 H3B . . 113.(4) ?
C4 C3 H3C . . 105.(3) ?
H3A C3 H3C . . 113.(4) ?
H3B C3 H3C . . 106.(4) ?
C8 C9 H9A . . 105.(3) ?
C8 C9 H9B . . 108.(3) ?
H9A C9 H9B . . 117.(4) ?
C8 C9 H9C . . 110.(3) ?
H9A C9 H9C . . 106.(4) ?
H9B C9 H9C . . 111.(4) ?
C8 C10 H10A . . 116.(4) ?
C8 C10 H10B . . 109.(4) ?
H10A C10 H10B . . 103.(6) ?
C8 C10 H10C . . 110.(4) ?
H10A C10 H10C . . 108.(5) ?
H10B C10 H10C . . 110.(6) ?
C8 C11 H11A . . 109.(3) ?
C8 C11 H11B . . 107.(4) ?
H11A C11 H11B . . 99.(5) ?
C8 C11 H11C . . 104.(3) ?
H11A C11 H11C . . 110.(5) ?
H11B C11 H11C . . 127.(5) ?

loop_
_geom_bond_atom_site_label_1
_geom_bond_atom_site_label_2
_geom_bond_site_symmetry_2
_geom_bond_distance
_geom_bond_publ_flag
Cu1 O2 3_656 1.888(3) ?
Cu1 O1 3_656 1.895(3) ?
Cu1 O2 . 1.888(3) yes
Cu1 O1 . 1.895(3) yes
O1 C5 . 1.271(5) yes
O2 C7 . 1.270(5) yes
C4 C1 . 1.529(6) yes
C4 C2 . 1.523(6) yes
C4 C3 . 1.535(6) yes
C5 C4 . 1.519(6) yes
C5 C6 . 1.396(6) yes
C6 C7 . 1.391(6) yes
C7 C8 . 1.529(6) yes
C8 C9 . 1.519(7) yes
C8 C10 . 1.536(7) yes
C8 C11 . 1.507(7) yes
C6 H6 . 0.88(5) ?
C1 H1A . 0.99(5) ?
C1 H1B . 0.91(5) ?
C1 H1C . 1.02(6) ?
C2 H2A . 0.99(5) ?
C2 H2B . 0.95(6) ?
C2 H2C . 0.97(6) ?
C3 H3A . 0.94(5) ?
C3 H3B . 0.84(5) ?
C3 H3C . 0.99(5) ?
C9 H9A . 1.03(6) ?
C9 H9B . 0.98(5) ?
C9 H9C . 0.97(5) ?
C10 H10A . 0.92(6) ?
C10 H10B . 1.07(8) ?
C10 H10C . 0.99(6) ?
C11 H11A . 1.00(6) ?
C11 H11B . 1.03(7) ?
C11 H11C . 1.12(7) ?

loop_
_geom_torsion_atom_site_label_1
_geom_torsion_atom_site_label_2
_geom_torsion_atom_site_label_3
_geom_torsion_atom_site_label_4
_geom_torsion_site_symmetry_1
_geom_torsion
_geom_torsion_publ_flag
O2 Cu1 O2 C7 3_656 46.7(4) ?
O1 Cu1 O2 C7 . -2.8(4) yes
O1 Cu1 O2 C7 3_656 177.2(4) ?
O2 Cu1 O1 C5 3_656 -177.9(3) ?
O2 Cu1 O1 C5 . 2.1(3) yes
O1 Cu1 O1 C5 3_656 86.6(4) ?
Cu1 O1 C5 C6 . -0.8(6) yes
Cu1 O1 C5 C4 . 179.6(2) ?
O1 C5 C6 C7 . -0.9(7) yes
C4 C5 C6 C7 . 178.7(4) ?
Cu1 O2 C7 C6 . 2.1(6) yes
Cu1 O2 C7 C8 . -178.0(3) ?
C5 C6 C7 O2 . 0.2(7) yes
C5 C6 C7 C8 . -179.7(4) ?
O1 C5 C4 C1 . 62.2(4) ?
C6 C5 C4 C1 . -117.3(4) ?
O1 C5 C4 C2 . -177.1(4) ?
C6 C5 C4 C2 . 3.3(6) ?
O1 C5 C4 C3 . -55.5(5) ?
C6 C5 C4 C3 . 125.0(4) ?
O2 C7 C8 C11 . 58.8(6) ?
C6 C7 C8 C11 . -121.3(5) ?
O2 C7 C8 C9 . -178.5(4) ?
C6 C7 C8 C9 . 1.4(6) ?
O2 C7 C8 C10 . -58.7(5) ?
C6 C7 C8 C10 . 121.2(5) ?
